data_2224251
loop_
_publ_author_name
'Tiekink, Edward R. T.'

_publ_section_title <i>catena</i>-Poly[[tetraaquacopper(II)]-\m-trithionato-\k^2^<i>O</i>:<i>O</i>']
_journal_coeditor_code HB5217
_journal_issue 12
_journal_name_full 'Acta Crystallographica Section E'
_journal_page_first i89
_journal_paper_doi 10.1107/S1600536809047096
_journal_volume 65
_journal_year 2009
_chemical_formula_iupac '[Cu (S3 O6) (H2 O)4]'
_chemical_formula_moiety 'Cu H8 O10 S3'
_chemical_formula_sum 'Cu H8 O10 S3'
_chemical_formula_weight 327.78
_chemical_name_systematic
;
<i>catena</i>-Poly[[tetraaquacopper(II)]-\m-trithionato-
\k^2^<i>O</i>:<i>O</i>']
;
_space_group_IT_number 14
_symmetry_cell_setting monoclinic
_symmetry_space_group_name_Hall '-P 2yn'
_symmetry_space_group_name_H-M 'P 1 21/n 1'
_atom_sites_solution_hydrogens geom
_atom_sites_solution_primary direct
_atom_sites_solution_secondary difmap
_audit_creation_method SHELXL-97
_cell_angle_alpha 90
_cell_angle_beta 116.0920(10)
_cell_angle_gamma 90
_cell_formula_units_Z 4
_cell_length_a 7.18160(10)
_cell_length_b 21.4405(4)
_cell_length_c 7.72860(10)
_cell_measurement_reflns_used 6028
_cell_measurement_temperature 100(2)
_cell_measurement_theta_max 27.6
_cell_measurement_theta_min 3.1
_cell_volume 1068.75(3)
_computing_cell_refinement 'SAINT (Bruker, 2007)'
_computing_data_collection 'APEX2 (Bruker, 2007)'
_computing_data_reduction 'SAINT (Bruker, 2007)'
_computing_molecular_graphics 'DIAMOND (Brandenburg, 2006)'
_computing_publication_material 'SHELXL97 (Sheldrick, 2008)'
_computing_structure_refinement 'SHELXL97 (Sheldrick, 2008)'
_computing_structure_solution 'SHELXS86 (Sheldrick, 2008)'
_diffrn_ambient_temperature 100(2)
_diffrn_measured_fraction_theta_full 0.989
_diffrn_measured_fraction_theta_max 0.989
_diffrn_measurement_device_type 'Bruker SMART APEXII'
_diffrn_measurement_method '\f and \w'
_diffrn_radiation_monochromator graphite
_diffrn_radiation_source 'sealed tube'
_diffrn_radiation_type MoK\a
_diffrn_radiation_wavelength 0.71073
_diffrn_reflns_av_R_equivalents 0.020
_diffrn_reflns_av_sigmaI/netI 0.017
_diffrn_reflns_limit_h_max 9
_diffrn_reflns_limit_h_min -9
_diffrn_reflns_limit_k_max 27
_diffrn_reflns_limit_k_min -27
_diffrn_reflns_limit_l_max 10
_diffrn_reflns_limit_l_min -9
_diffrn_reflns_number 9081
_diffrn_reflns_theta_full 27.5
_diffrn_reflns_theta_max 27.5
_diffrn_reflns_theta_min 1.9
_diffrn_standards_decay_% <1
_diffrn_standards_number 0
_exptl_absorpt_coefficient_mu 2.660
_exptl_absorpt_correction_T_max 1
_exptl_absorpt_correction_T_min 0.911
_exptl_absorpt_correction_type multi-scan
_exptl_absorpt_process_details '(SADABS; Sheldrick, 1996)'
_exptl_crystal_colour blue
_exptl_crystal_density_diffrn 2.037
_exptl_crystal_density_method 'not measured'
_exptl_crystal_description needle
_exptl_crystal_F_000 660
_exptl_crystal_size_max 0.30
_exptl_crystal_size_mid 0.10
_exptl_crystal_size_min 0.05
_refine_diff_density_max 1.47
_refine_diff_density_min -0.84
_refine_ls_extinction_method none
_refine_ls_goodness_of_fit_ref 1.03
_refine_ls_hydrogen_treatment constr
_refine_ls_matrix_type full
_refine_ls_number_parameters 151
_refine_ls_number_reflns 2434
_refine_ls_number_restraints 12
_refine_ls_restrained_S_all 1.03
_refine_ls_R_factor_all 0.040
_refine_ls_R_factor_gt 0.038
_refine_ls_shift/su_max 0.001
_refine_ls_shift/su_mean 0.000
_refine_ls_structure_factor_coef Fsqd
_refine_ls_weighting_details 'calc w=1/[\s^2^(Fo^2^)+(0.0493P)^2^+7.019P] where P=(Fo^2^+2Fc^2^)/3'
_refine_ls_weighting_scheme calc
_refine_ls_wR_factor_gt 0.107
_refine_ls_wR_factor_ref 0.108
_reflns_number_gt 2291
_reflns_number_total 2434
_reflns_threshold_expression I>2\s(I)
_cod_data_source_file hb5217.cif
_cod_data_source_block I
_cod_original_sg_symbol_H-M 'P 21/n'
_cod_database_code 2224251
_cod_database_fobs_code 2224251

loop_
_symmetry_equiv_pos_as_xyz
'x, y, z'
'-x+1/2, y+1/2, -z+1/2'
'-x, -y, -z'
'x-1/2, -y-1/2, z-1/2'

loop_
_atom_site_type_symbol
_atom_site_label
_atom_site_fract_x
_atom_site_fract_y
_atom_site_fract_z
_atom_site_U_iso_or_equiv
_atom_site_adp_type
_atom_site_calc_flag
_atom_site_refinement_flags
_atom_site_occupancy
_atom_site_disorder_assembly
_atom_site_disorder_group
Cu Cu 0.19601(7) 0.85880(2) 0.51918(6) 0.01169(14) Uani d . 1 . .
O O1 0.2615(5) 0.81059(15) 0.3309(5) 0.0268(7) Uani d D 1 . .
H H1O 0.1475 0.8079 0.2323 0.040 Uiso d D 1 . .
H H2O 0.3104 0.7753 0.3752 0.040 Uiso d D 1 . .
O O2 0.2609(5) 0.93801(15) 0.4087(5) 0.0287(7) Uani d D 1 . .
H H3O 0.3791 0.9353 0.4120 0.043 Uiso d D 1 . .
H H4O 0.2480 0.9710 0.4611 0.043 Uiso d D 1 . .
O O3 0.1488(5) 0.90825(15) 0.7159(5) 0.0264(7) Uani d D 1 . .
H H5O 0.1820 0.9459 0.7188 0.040 Uiso d D 1 . .
H H6O 0.0233 0.9046 0.6919 0.040 Uiso d D 1 . .
O O4 0.1007(5) 0.77999(16) 0.6068(5) 0.0293(7) Uani d D 1 . .
H H7O 0.0526 0.7840 0.6876 0.044 Uiso d D 1 . .
H H8O 0.0311 0.7547 0.5190 0.044 Uiso d D 1 . .
S S1 -0.31167(13) 0.90509(4) 0.20735(12) 0.01136(19) Uani d . 1 . .
S S2 -0.27573(13) 0.94093(4) -0.03534(11) 0.00925(18) Uani d . 1 . .
S S3 -0.28093(13) 0.85804(4) -0.18661(12) 0.0127(2) Uani d . 1 . .
O O5 -0.1785(4) 0.85083(12) 0.2738(4) 0.0145(5) Uani d . 1 . .
O O6 -0.2390(5) 0.95873(13) 0.3340(4) 0.0194(6) Uani d . 1 . .
O O7 -0.5286(4) 0.89104(14) 0.1427(4) 0.0185(6) Uani d . 1 . .
O O8 -0.4614(4) 0.82243(13) -0.2060(4) 0.0168(5) Uani d . 1 . .
O O9 -0.0873(4) 0.82490(13) -0.0809(4) 0.0169(5) Uani d . 1 . .
O O10 -0.2992(4) 0.88484(15) -0.3653(4) 0.0207(6) Uani d . 1 . .

loop_
_atom_site_aniso_label
_atom_site_aniso_U_11
_atom_site_aniso_U_22
_atom_site_aniso_U_33
_atom_site_aniso_U_12
_atom_site_aniso_U_13
_atom_site_aniso_U_23
Cu 0.0123(2) 0.0112(2) 0.0125(2) -0.00021(15) 0.00630(17) 0.00000(15)
O1 0.0282(16) 0.0247(15) 0.0250(16) 0.0013(13) 0.0094(13) -0.0021(12)
O2 0.0325(17) 0.0244(16) 0.0334(18) 0.0006(13) 0.0183(15) 0.0002(13)
O3 0.0279(16) 0.0248(15) 0.0277(16) -0.0018(12) 0.0133(14) -0.0020(12)
O4 0.0320(17) 0.0271(16) 0.0283(17) -0.0018(13) 0.0130(14) 0.0019(13)
S1 0.0125(4) 0.0115(4) 0.0101(4) 0.0007(3) 0.0050(3) 0.0010(3)
S2 0.0132(4) 0.0077(4) 0.0085(4) -0.0006(3) 0.0063(3) 0.0003(3)
S3 0.0111(4) 0.0163(4) 0.0106(4) 0.0000(3) 0.0047(3) -0.0002(3)
O5 0.0164(13) 0.0124(12) 0.0133(12) 0.0027(10) 0.0052(10) 0.0026(9)
O6 0.0286(15) 0.0139(13) 0.0148(13) -0.0004(11) 0.0087(11) -0.0020(10)
O7 0.0131(13) 0.0269(15) 0.0162(13) 0.0011(11) 0.0071(11) 0.0044(11)
O8 0.0140(12) 0.0183(13) 0.0173(13) -0.0026(10) 0.0063(10) -0.0024(10)
O9 0.0137(12) 0.0189(13) 0.0164(13) 0.0031(10) 0.0049(10) -0.0007(10)
O10 0.0183(13) 0.0321(16) 0.0130(13) 0.0008(12) 0.0081(11) 0.0034(11)

loop_
_atom_type_symbol
_atom_type_description
_atom_type_scat_dispersion_real
_atom_type_scat_dispersion_imag
_atom_type_scat_source
H H 0.0000 0.0000 'International Tables Vol C Tables 4.2.6.8 and 6.1.1.4'
Cu Cu 0.3201 1.2651 'International Tables Vol C Tables 4.2.6.8 and 6.1.1.4'
O O 0.0106 0.0060 'International Tables Vol C Tables 4.2.6.8 and 6.1.1.4'
S S 0.1246 0.1234 'International Tables Vol C Tables 4.2.6.8 and 6.1.1.4'

loop_
_geom_angle_atom_site_label_1
_geom_angle_atom_site_label_2
_geom_angle_atom_site_label_3
_geom_angle_site_symmetry_1
_geom_angle_site_symmetry_3
_geom_angle
_geom_angle_publ_flag
O3 Cu O1 . . 176.54(14) ?
O3 Cu O2 . . 91.32(13) ?
O1 Cu O2 . . 87.46(13) ?
O3 Cu O4 . . 89.60(14) ?
O1 Cu O4 . . 91.95(14) ?
O2 Cu O4 . . 174.05(14) ?
Cu O1 H1O . . 104.4 ?
Cu O1 H2O . . 111.0 ?
H1O O1 H2O . . 111.9 ?
Cu O2 H3O . . 110.1 ?
Cu O2 H4O . . 113.9 ?
H3O O2 H4O . . 111.5 ?
Cu O3 H5O . . 112.9 ?
Cu O3 H6O . . 107.9 ?
H5O O3 H6O . . 111.2 ?
Cu O4 H7O . . 118.0 ?
Cu O4 H8O . . 116.6 ?
H7O O4 H8O . . 111.9 ?
O7 S1 O5 . . 113.51(17) ?
O7 S1 O6 . . 114.36(18) ?
O5 S1 O6 . . 114.32(16) ?
O7 S1 S2 . . 107.39(12) ?
O5 S1 S2 . . 106.44(12) ?
O6 S1 S2 . . 99.21(12) ?
S3 S2 S1 . . 101.68(5) ?
O10 S3 O9 . . 113.18(17) ?
O10 S3 O8 . . 114.04(17) ?
O9 S3 O8 . . 113.01(17) ?
O10 S3 S2 . . 99.54(13) ?
O9 S3 S2 . . 108.67(12) ?
O8 S3 S2 . . 107.22(12) ?

loop_
_geom_bond_atom_site_label_1
_geom_bond_atom_site_label_2
_geom_bond_site_symmetry_2
_geom_bond_distance
_geom_bond_publ_flag
Cu O3 . 2.001(3) y
Cu O1 . 2.002(3) y
Cu O2 . 2.045(3) y
Cu O4 . 2.047(3) y
Cu O5 . 2.524(3) y
Cu O8 1_656 2.564(3) y
O1 H1O . 0.8401 ?
O1 H2O . 0.8401 ?
O2 H3O . 0.8401 ?
O2 H4O . 0.8401 ?
O3 H5O . 0.8401 ?
O3 H6O . 0.8401 ?
O4 H7O . 0.8401 ?
O4 H8O . 0.8401 ?
S1 O7 . 1.443(3) ?
S1 O5 . 1.449(3) ?
S1 O6 . 1.450(3) ?
S1 S2 . 2.1450(11) ?
S2 S3 . 2.1184(12) ?
S3 O10 . 1.448(3) ?
S3 O9 . 1.452(3) ?
S3 O8 . 1.454(3) ?

loop_
_geom_hbond_atom_site_label_D
_geom_hbond_atom_site_label_H
_geom_hbond_atom_site_label_A
_geom_hbond_site_symmetry_A
_geom_hbond_distance_DH
_geom_hbond_distance_HA
_geom_hbond_distance_DA
_geom_hbond_angle_DHA
_geom_hbond_publ_flag
O1 H1o O9 1_555 0.84 2.29 3.080(5) 157 y
O1 H2o O9 4_676 0.84 2.25 3.071(4) 166 y
O2 H3o O10 1_656 0.84 2.44 3.079(5) 133 y
O2 H4o O6 3_576 0.84 2.21 3.026(4) 165 y
O3 H5o O6 3_576 0.84 2.16 2.987(4) 169 y
O3 H6o O10 1_556 0.84 2.20 3.037(5) 174 y
O4 H7o O9 1_556 0.84 2.56 3.383(5) 166 y
O4 H8o O8 4_676 0.84 2.42 3.149(4) 146 y

loop_
_geom_torsion_atom_site_label_1
_geom_torsion_atom_site_label_2
_geom_torsion_atom_site_label_3
_geom_torsion_atom_site_label_4
_geom_torsion_site_symmetry_1
_geom_torsion_site_symmetry_2
_geom_torsion_site_symmetry_3
_geom_torsion_site_symmetry_4
_geom_torsion
_geom_torsion_publ_flag
O7 S1 S2 S3 . . . . -78.83(14) ?
O5 S1 S2 S3 . . . . 43.05(12) ?
O6 S1 S2 S3 . . . . 161.92(13) ?
S1 S2 S3 O10 . . . . 168.90(12) ?
S1 S2 S3 O9 . . . . -72.54(13) ?
S1 S2 S3 O8 . . . . 49.91(13) ?
